data_4062846
_journal_name_full Organometallics
_journal_paper_doi 10.1021/om049716j
_journal_year 2004
_chemical_formula_sum 'C26 H47 N O3 P2 Ru'
_chemical_formula_weight 584.66
_space_group_IT_number 14
_symmetry_cell_setting monoclinic
_symmetry_space_group_name_Hall '-P 2ybc'
_symmetry_space_group_name_H-M 'P 1 21/c 1'
_cell_angle_alpha 90.00
_cell_angle_beta 91.32(3)
_cell_angle_gamma 90.00
_cell_formula_units_Z 4
_cell_length_a 14.785(3)
_cell_length_b 12.146(2)
_cell_length_c 16.231(3)
_cell_measurement_temperature 120(2)
_cell_volume 2914.0(10)
_diffrn_ambient_temperature 120(2)
_exptl_crystal_density_diffrn 1.333
_cod_depositor_comments
;
The following automatic conversions were performed:
'_symmetry_cell_setting' value 'Monoclinic' changed to 'monoclinic'
according to '/home/saulius/struct/CIF-dictionaries/cif_core.dic'
dictionary named 'cif_core.dic' version 2.4.1 from 2010-06-29.

Automatic conversion script
Id: cif_fix_enum 1527 2010-12-29 10:47:43Z saulius 
;
_cod_original_sg_symbol_H-M 'P 21/c'
_cod_database_code 4062846

loop_
_symmetry_equiv_pos_as_xyz
'x, y, z'
'-x, y+1/2, -z+1/2'
'-x, -y, -z'
'x, -y-1/2, z-1/2'

loop_
_atom_site_label
_atom_site_type_symbol
_atom_site_fract_x
_atom_site_fract_y
_atom_site_fract_z
_atom_site_U_iso_or_equiv
_atom_site_adp_type
_atom_site_occupancy
_atom_site_symmetry_multiplicity
_atom_site_calc_flag
_atom_site_refinement_flags
_atom_site_disorder_assembly
_atom_site_disorder_group
Ru1 Ru 0.238809(13) 0.105424(17) 0.156791(12) 0.01575(8) Uani 1 1 d . . .
H1 H 0.1462(19) 0.100(2) 0.1106(17) 0.027(8) Uiso 1 1 d . . .
O2 O 0.38083(12) 0.09811(14) 0.20903(10) 0.0199(4) Uani 1 1 d . . .
C21 C 0.40331(19) 0.1391(2) 0.27823(17) 0.0236(6) Uani 1 1 d . . .
O22 O 0.35180(13) 0.16814(17) 0.33321(11) 0.0318(5) Uani 1 1 d . . .
C23 C 0.50420(19) 0.1578(3) 0.29182(18) 0.0334(7) Uani 1 1 d . . .
H23A H 0.5216 0.2274 0.2660 0.050 Uiso 1 1 calc R . .
H23B H 0.5378 0.0971 0.2671 0.050 Uiso 1 1 calc R . .
H23C H 0.5182 0.1611 0.3511 0.050 Uiso 1 1 calc R . .
C3 C 0.17471(18) 0.1553(2) 0.24478(16) 0.0230(6) Uani 1 1 d . . .
O4 O 0.12920(14) 0.18698(17) 0.29750(12) 0.0347(5) Uani 1 1 d . . .
P4 P 0.21826(5) -0.08364(5) 0.17390(4) 0.01843(15) Uani 1 1 d . . .
C41 C 0.11940(19) -0.1432(2) 0.11202(17) 0.0270(6) Uani 1 1 d . . .
C42 C 0.1326(2) -0.1134(2) 0.02066(17) 0.0297(7) Uani 1 1 d . . .
H42A H 0.1862 -0.1512 0.0004 0.045 Uiso 1 1 calc R . .
H42B H 0.1406 -0.0336 0.0154 0.045 Uiso 1 1 calc R . .
H42C H 0.0792 -0.1364 -0.0119 0.045 Uiso 1 1 calc R . .
C43 C 0.03076(19) -0.0893(3) 0.13957(19) 0.0331(7) Uani 1 1 d . . .
H43A H -0.0193 -0.1136 0.1033 0.050 Uiso 1 1 calc R . .
H43B H 0.0364 -0.0090 0.1365 0.050 Uiso 1 1 calc R . .
H43C H 0.0187 -0.1110 0.1964 0.050 Uiso 1 1 calc R . .
C44 C 0.1110(2) -0.2684(2) 0.11832(19) 0.0349(7) Uani 1 1 d . . .
H44A H 0.0924 -0.2884 0.1739 0.052 Uiso 1 1 calc R . .
H44B H 0.1695 -0.3024 0.1071 0.052 Uiso 1 1 calc R . .
H44C H 0.0655 -0.2945 0.0780 0.052 Uiso 1 1 calc R . .
C45 C 0.22914(18) -0.1552(2) 0.27680(16) 0.0231(6) Uani 1 1 d . . .
C46 C 0.3033(2) -0.0937(2) 0.32687(17) 0.0293(7) Uani 1 1 d . . .
H46A H 0.2865 -0.0160 0.3322 0.044 Uiso 1 1 calc R . .
H46B H 0.3609 -0.0993 0.2985 0.044 Uiso 1 1 calc R . .
H46C H 0.3097 -0.1267 0.3818 0.044 Uiso 1 1 calc R . .
C47 C 0.2567(2) -0.2776(2) 0.27289(18) 0.0310(7) Uani 1 1 d . . .
H47A H 0.2701 -0.3047 0.3287 0.046 Uiso 1 1 calc R . .
H47B H 0.3106 -0.2853 0.2393 0.046 Uiso 1 1 calc R . .
H47C H 0.2070 -0.3206 0.2481 0.046 Uiso 1 1 calc R . .
C48 C 0.1403(2) -0.1443(3) 0.32312(17) 0.0310(7) Uani 1 1 d . . .
H48A H 0.0937 -0.1899 0.2961 0.047 Uiso 1 1 calc R . .
H48B H 0.1209 -0.0671 0.3226 0.047 Uiso 1 1 calc R . .
H48C H 0.1497 -0.1687 0.3802 0.047 Uiso 1 1 calc R . .
P5 P 0.25195(4) 0.27366(6) 0.08734(4) 0.01681(15) Uani 1 1 d . . .
C51 C 0.35692(18) 0.3613(2) 0.10314(15) 0.0210(6) Uani 1 1 d . . .
C52 C 0.3666(2) 0.3900(2) 0.19515(16) 0.0254(6) Uani 1 1 d . . .
H52A H 0.4291 0.4122 0.2079 0.038 Uiso 1 1 calc R . .
H52B H 0.3513 0.3254 0.2282 0.038 Uiso 1 1 calc R . .
H52C H 0.3256 0.4507 0.2080 0.038 Uiso 1 1 calc R . .
C53 C 0.43724(17) 0.2878(2) 0.07853(16) 0.0246(6) Uani 1 1 d . . .
H53A H 0.4942 0.3240 0.0946 0.037 Uiso 1 1 calc R . .
H53B H 0.4353 0.2762 0.0188 0.037 Uiso 1 1 calc R . .
H53C H 0.4332 0.2166 0.1066 0.037 Uiso 1 1 calc R . .
C54 C 0.3624(2) 0.4662(2) 0.05077(17) 0.0291(7) Uani 1 1 d . . .
H54A H 0.3171 0.5193 0.0691 0.044 Uiso 1 1 calc R . .
H54B H 0.3505 0.4478 -0.0073 0.044 Uiso 1 1 calc R . .
H54C H 0.4229 0.4984 0.0571 0.044 Uiso 1 1 calc R . .
C55 C 0.14949(18) 0.3660(2) 0.07803(16) 0.0209(6) Uani 1 1 d . . .
C56 C 0.06423(18) 0.2931(2) 0.07375(18) 0.0289(6) Uani 1 1 d . . .
H56A H 0.0106 0.3397 0.0660 0.043 Uiso 1 1 calc R . .
H56B H 0.0595 0.2514 0.1252 0.043 Uiso 1 1 calc R . .
H56C H 0.0684 0.2419 0.0273 0.043 Uiso 1 1 calc R . .
C57 C 0.1435(2) 0.4381(2) 0.15521(16) 0.0271(6) Uani 1 1 d . . .
H57A H 0.1924 0.4925 0.1556 0.041 Uiso 1 1 calc R . .
H57B H 0.1491 0.3918 0.2045 0.041 Uiso 1 1 calc R . .
H57C H 0.0850 0.4761 0.1549 0.041 Uiso 1 1 calc R . .
C58 C 0.14747(19) 0.4380(2) -0.00019(16) 0.0279(6) Uani 1 1 d . . .
H58A H 0.1503 0.3908 -0.0490 0.042 Uiso 1 1 calc R . .
H58B H 0.1995 0.4881 0.0012 0.042 Uiso 1 1 calc R . .
H58C H 0.0914 0.4810 -0.0024 0.042 Uiso 1 1 calc R . .
N6 N 0.30531(13) 0.04624(18) 0.04935(12) 0.0179(5) Uani 1 1 d . . .
C10 C 0.32085(18) -0.1301(2) 0.12036(16) 0.0228(6) Uani 1 1 d . . .
H10A H 0.3731 -0.1299 0.1597 0.027 Uiso 1 1 calc R . .
H10B H 0.3118 -0.2064 0.1005 0.027 Uiso 1 1 calc R . .
C11 C 0.34117(17) -0.0567(2) 0.04856(15) 0.0197(6) Uani 1 1 d . . .
C12 C 0.39358(19) -0.0914(2) -0.01603(16) 0.0255(6) Uani 1 1 d . . .
H12 H 0.4188 -0.1634 -0.0156 0.031 Uiso 1 1 calc R . .
C13 C 0.4092(2) -0.0213(2) -0.08117(16) 0.0285(7) Uani 1 1 d . . .
H13 H 0.4474 -0.0432 -0.1245 0.034 Uiso 1 1 calc R . .
C14 C 0.36864(19) 0.0808(2) -0.08253(16) 0.0254(6) Uani 1 1 d . . .
H14 H 0.3770 0.1291 -0.1278 0.030 Uiso 1 1 calc R . .
C15 C 0.31545(18) 0.1126(2) -0.01725(15) 0.0205(6) Uani 1 1 d . . .
C16 C 0.26384(18) 0.2192(2) -0.01791(15) 0.0209(6) Uani 1 1 d . . .
H16A H 0.2031 0.2072 -0.0432 0.025 Uiso 1 1 calc R . .
H16B H 0.2959 0.2738 -0.0519 0.025 Uiso 1 1 calc R . .

loop_
_atom_site_aniso_label
_atom_site_aniso_U_11
_atom_site_aniso_U_22
_atom_site_aniso_U_33
_atom_site_aniso_U_23
_atom_site_aniso_U_13
_atom_site_aniso_U_12
Ru1 0.01814(12) 0.01444(12) 0.01474(12) -0.00077(8) 0.00176(8) 0.00089(8)
O2 0.0243(10) 0.0174(10) 0.0182(9) -0.0025(7) 0.0048(8) 0.0000(8)
C21 0.0274(15) 0.0175(14) 0.0258(15) 0.0040(11) -0.0013(12) 0.0006(11)
O22 0.0387(12) 0.0339(12) 0.0231(10) -0.0066(9) 0.0044(9) -0.0013(10)
C23 0.0327(16) 0.0310(17) 0.0359(17) -0.0031(13) -0.0101(13) 0.0033(14)
C3 0.0253(14) 0.0198(15) 0.0238(14) 0.0025(11) 0.0021(12) 0.0031(12)
O4 0.0391(12) 0.0365(13) 0.0293(11) 0.0026(9) 0.0140(10) 0.0102(10)
P4 0.0200(3) 0.0149(4) 0.0204(3) 0.0004(3) 0.0008(3) 0.0002(3)
C41 0.0267(15) 0.0204(15) 0.0335(16) 0.0007(12) -0.0065(12) -0.0042(12)
C42 0.0318(16) 0.0279(17) 0.0289(16) -0.0030(12) -0.0090(13) -0.0040(13)
C43 0.0234(15) 0.0338(18) 0.0419(18) 0.0013(14) -0.0037(13) -0.0039(13)
C44 0.0389(17) 0.0210(16) 0.0443(18) 0.0026(13) -0.0098(14) -0.0064(14)
C45 0.0259(14) 0.0192(14) 0.0243(14) 0.0025(11) 0.0012(11) -0.0008(11)
C46 0.0357(16) 0.0283(17) 0.0238(15) 0.0057(12) -0.0031(13) -0.0036(13)
C47 0.0371(17) 0.0209(15) 0.0349(16) 0.0080(12) 0.0002(13) 0.0033(13)
C48 0.0352(17) 0.0313(17) 0.0269(15) 0.0051(13) 0.0055(13) 0.0003(13)
P5 0.0200(3) 0.0156(4) 0.0149(3) -0.0009(2) 0.0014(3) 0.0004(3)
C51 0.0237(14) 0.0205(15) 0.0189(13) -0.0011(11) 0.0005(11) -0.0009(11)
C52 0.0326(16) 0.0201(15) 0.0232(14) -0.0022(11) -0.0035(12) -0.0017(12)
C53 0.0203(13) 0.0290(16) 0.0245(14) 0.0018(12) 0.0011(11) -0.0009(12)
C54 0.0352(16) 0.0257(16) 0.0263(15) 0.0058(12) 0.0003(12) -0.0058(13)
C55 0.0230(14) 0.0174(14) 0.0225(14) 0.0024(11) 0.0032(11) 0.0058(11)
C56 0.0226(14) 0.0289(17) 0.0352(16) 0.0004(13) 0.0002(12) 0.0043(12)
C57 0.0342(16) 0.0214(15) 0.0259(15) -0.0019(12) 0.0043(12) 0.0092(13)
C58 0.0314(15) 0.0275(16) 0.0248(15) 0.0059(12) -0.0008(12) 0.0083(13)
N6 0.0169(11) 0.0194(12) 0.0173(11) -0.0030(9) 0.0000(9) -0.0012(9)
C10 0.0226(14) 0.0210(15) 0.0248(14) -0.0030(11) 0.0017(11) 0.0028(11)
C11 0.0198(13) 0.0168(14) 0.0226(14) -0.0046(11) -0.0009(11) -0.0019(11)
C12 0.0285(15) 0.0205(15) 0.0278(15) -0.0074(12) 0.0049(12) 0.0059(12)
C13 0.0353(16) 0.0287(17) 0.0218(14) -0.0084(12) 0.0091(12) 0.0033(13)
C14 0.0337(16) 0.0272(16) 0.0154(13) -0.0036(11) 0.0042(12) 0.0010(12)
C15 0.0239(14) 0.0192(14) 0.0182(13) -0.0056(11) -0.0005(11) -0.0021(11)
C16 0.0265(14) 0.0202(14) 0.0159(13) 0.0003(10) 0.0025(11) 0.0020(11)

loop_
_geom_bond_atom_site_label_1
_geom_bond_atom_site_label_2
_geom_bond_distance
_geom_bond_site_symmetry_2
_geom_bond_publ_flag
Ru1 C3 1.835(3) . ?
Ru1 N6 2.146(2) . ?
Ru1 O2 2.2481(18) . ?
Ru1 P4 2.3338(8) . ?
Ru1 P5 2.3440(8) . ?
Ru1 H1 1.55(3) . ?
O2 C21 1.266(3) . ?
C21 O22 1.238(3) . ?
C21 C23 1.520(4) . ?
C23 H23A 0.9800 . ?
C23 H23B 0.9800 . ?
C23 H23C 0.9800 . ?
C3 O4 1.166(3) . ?
P4 C10 1.853(3) . ?
P4 C45 1.886(3) . ?
P4 C41 1.898(3) . ?
C41 C44 1.530(4) . ?
C41 C43 1.540(4) . ?
C41 C42 1.543(4) . ?
C42 H42A 0.9800 . ?
C42 H42B 0.9800 . ?
C42 H42C 0.9800 . ?
C43 H43A 0.9800 . ?
C43 H43B 0.9800 . ?
C43 H43C 0.9800 . ?
C44 H44A 0.9800 . ?
C44 H44B 0.9800 . ?
C44 H44C 0.9800 . ?
C45 C48 1.534(4) . ?
C45 C46 1.543(4) . ?
C45 C47 1.543(4) . ?
C46 H46A 0.9800 . ?
C46 H46B 0.9800 . ?
C46 H46C 0.9800 . ?
C47 H47A 0.9800 . ?
C47 H47B 0.9800 . ?
C47 H47C 0.9800 . ?
C48 H48A 0.9800 . ?
C48 H48B 0.9800 . ?
C48 H48C 0.9800 . ?
P5 C16 1.844(2) . ?
P5 C55 1.888(3) . ?
P5 C51 1.894(3) . ?
C51 C54 1.535(4) . ?
C51 C52 1.537(4) . ?
C51 C53 1.546(4) . ?
C52 H52A 0.9800 . ?
C52 H52B 0.9800 . ?
C52 H52C 0.9800 . ?
C53 H53A 0.9800 . ?
C53 H53B 0.9800 . ?
C53 H53C 0.9800 . ?
C54 H54A 0.9800 . ?
C54 H54B 0.9800 . ?
C54 H54C 0.9800 . ?
C55 C57 1.533(4) . ?
C55 C56 1.541(4) . ?
C55 C58 1.542(4) . ?
C56 H56A 0.9800 . ?
C56 H56B 0.9800 . ?
C56 H56C 0.9800 . ?
C57 H57A 0.9800 . ?
C57 H57B 0.9800 . ?
C57 H57C 0.9800 . ?
C58 H58A 0.9800 . ?
C58 H58B 0.9800 . ?
C58 H58C 0.9800 . ?
N6 C11 1.358(3) . ?
N6 C15 1.359(3) . ?
C10 C11 1.503(4) . ?
C10 H10A 0.9900 . ?
C10 H10B 0.9900 . ?
C11 C12 1.384(4) . ?
C12 C13 1.381(4) . ?
C12 H12 0.9500 . ?
C13 C14 1.378(4) . ?
C13 H13 0.9500 . ?
C14 C15 1.388(4) . ?
C14 H14 0.9500 . ?
C15 C16 1.503(4) . ?
C16 H16A 0.9900 . ?
C16 H16B 0.9900 . ?
